data_4128860
loop_
_publ_author_name
'Bhardwaj, Rajni M.'
'McMahon, Jennifer A.'
'Nyman, Jonas'
'Price, Louise S.'
'Konar, Sumit'
'Oswald, Iain D. H.'
'Pulham, Colin R.'
'Price, Sarah L.'
'Reutzel-Edens, Susan M'

_publ_section_title
;
 A Prolific Solvate Former, Galunisertib, under the Pressure of Crystal
 Structure Prediction, Produces Ten Diverse Polymorphs.
;
_journal_issue 35
_journal_name_full 'Journal of the American Chemical Society'
_journal_page_first 13887
_journal_page_last 13897
_journal_paper_doi 10.1021/jacs.9b06634
_journal_volume 141
_journal_year 2019
_chemical_formula_moiety 'C22 H19 N5 O, C4 H8 O'
_chemical_formula_sum 'C26 H27 N5 O2'
_chemical_formula_weight 441.52
_chemical_name_common 'TGF Beta'
_space_group_crystal_system triclinic
_space_group_IT_number 2
_space_group_name_Hall '-P 1'
_space_group_name_H-M_alt 'P -1'
_atom_sites_solution_hydrogens mixed
_audit_creation_method SHELXL-2018/3
_cell_angle_alpha 92.483(3)
_cell_angle_beta 106.415(4)
_cell_angle_gamma 97.071(4)
_cell_formula_units_Z 2
_cell_length_a 8.3929(7)
_cell_length_b 11.7452(9)
_cell_length_c 12.0347(10)
_cell_measurement_reflns_used 9935
_cell_measurement_temperature 101(2)
_cell_measurement_theta_max 72.34
_cell_measurement_theta_min 3.81
_cell_volume 1125.52(16)
_computing_cell_refinement 'SAINT 7.46A (Bruker-AXS, 2011)'
_computing_data_collection 'APEX2 v2011.4.0 (Bruker-AXS, 2011)'
_computing_data_reduction 'SAINT 7.46A (Bruker-AXS, 2011)'
_computing_molecular_graphics 'Bruker SHELXTL'
_computing_publication_material 'Bruker SHELXTL'
_computing_structure_refinement 'SHELXL-2016/6 (Sheldrick, 2016)'
_computing_structure_solution 'SHELXT (Sheldrick, 2015)'
_diffrn_ambient_temperature 101(2)
_diffrn_detector_area_resol_mean 10.4
_diffrn_measured_fraction_theta_full 0.993
_diffrn_measured_fraction_theta_max 0.987
_diffrn_measurement_device_type 'Bruker Photon 100 CMOS'
_diffrn_measurement_method '\f and \w scans'
_diffrn_radiation_monochromator 'Incoatec I\mS multilayer optics'
_diffrn_radiation_source 'I\mS micro-focus sealed tube'
_diffrn_radiation_type CuK\a
_diffrn_radiation_wavelength 1.54178
_diffrn_reflns_av_R_equivalents 0.0543
_diffrn_reflns_av_unetI/netI 0.0373
_diffrn_reflns_Laue_measured_fraction_full 0.993
_diffrn_reflns_Laue_measured_fraction_max 0.987
_diffrn_reflns_limit_h_max 9
_diffrn_reflns_limit_h_min -10
_diffrn_reflns_limit_k_max 14
_diffrn_reflns_limit_k_min -14
_diffrn_reflns_limit_l_max 14
_diffrn_reflns_limit_l_min -14
_diffrn_reflns_number 24288
_diffrn_reflns_point_group_measured_fraction_full 0.993
_diffrn_reflns_point_group_measured_fraction_max 0.987
_diffrn_reflns_theta_full 67.679
_diffrn_reflns_theta_max 72.479
_diffrn_reflns_theta_min 3.805
_diffrn_source 'I\mS micro-focus sealed tube'
_exptl_absorpt_coefficient_mu 0.680
_exptl_absorpt_correction_T_max 0.7536
_exptl_absorpt_correction_T_min 0.6570
_exptl_absorpt_correction_type multi-scan
_exptl_absorpt_process_details 'SADABS (Sheldrick, 2009)'
_exptl_crystal_colour colourless
_exptl_crystal_density_diffrn 1.303
_exptl_crystal_description tabular
_exptl_crystal_F_000 468
_exptl_crystal_size_max 0.232
_exptl_crystal_size_mid 0.080
_exptl_crystal_size_min 0.060
_refine_diff_density_max 0.404
_refine_diff_density_min -0.311
_refine_diff_density_rms 0.059
_refine_ls_extinction_method none
_refine_ls_goodness_of_fit_ref 1.625
_refine_ls_hydrogen_treatment mixed
_refine_ls_matrix_type full
_refine_ls_number_parameters 309
_refine_ls_number_reflns 4410
_refine_ls_number_restraints 0
_refine_ls_restrained_S_all 1.625
_refine_ls_R_factor_all 0.0533
_refine_ls_R_factor_gt 0.0453
_refine_ls_shift/su_max 0.001
_refine_ls_shift/su_mean 0.000
_refine_ls_structure_factor_coef Fsqd
_refine_ls_weighting_details 'w=1/[\s^2^(Fo^2^)+(0.0540P)^2^] where P=(Fo^2^+2Fc^2^)/3'
_refine_ls_weighting_scheme calc
_refine_ls_wR_factor_gt 0.1267
_refine_ls_wR_factor_ref 0.1306
_reflns_Friedel_coverage 0.000
_reflns_number_gt 3813
_reflns_number_total 4410
_reflns_threshold_expression 'I > 2\s(I)'
_cod_data_source_file ja9b06634_si_001.cif
_cod_data_source_block Galunisertib_MEK_1
_cod_database_code 4128860
_shelx_shelxl_version_number 2018/3
_shelx_space_group_comment
;
The symmetry employed for this shelxl refinement is uniquely defined
by the following loop, which should always be used as a source of
symmetry information in preference to the above space-group names.
They are only intended as comments.
;
_shelx_estimated_absorpt_t_min 0.858
_shelx_estimated_absorpt_t_max 0.960

loop_
_space_group_symop_operation_xyz
'x, y, z'
'-x, -y, -z'

loop_
_atom_site_label
_atom_site_type_symbol
_atom_site_fract_x
_atom_site_fract_y
_atom_site_fract_z
_atom_site_U_iso_or_equiv
_atom_site_adp_type
_atom_site_occupancy
_atom_site_site_symmetry_order
_atom_site_calc_flag
_atom_site_refinement_flags_posn
_atom_site_refinement_flags_adp
O1S O 0.16922(17) 0.47342(11) 0.11599(12) 0.0486(4) Uani 1 1 d . .
C1S C -0.0366(3) 0.31095(19) 0.09807(18) 0.0547(6) Uani 1 1 d . .
H1S1 H -0.048609 0.346521 0.169911 0.082 Uiso 1 1 calc R U
H1S2 H -0.004921 0.234027 0.111377 0.082 Uiso 1 1 calc R U
H1S3 H -0.143472 0.304692 0.036650 0.082 Uiso 1 1 calc R U
C2S C 0.0961(2) 0.38346(15) 0.06193(14) 0.0351(4) Uani 1 1 d . .
C3S C 0.1334(2) 0.33889(17) -0.04502(16) 0.0427(5) Uani 1 1 d . .
H3S1 H 0.029452 0.331293 -0.110821 0.051 Uiso 1 1 calc R U
H3S2 H 0.165184 0.260916 -0.033255 0.051 Uiso 1 1 calc R U
C4S C 0.2717(3) 0.4128(2) -0.07834(18) 0.0543(6) Uani 1 1 d . .
H4S1 H 0.238319 0.488662 -0.095856 0.081 Uiso 1 1 calc R U
H4S2 H 0.290772 0.375656 -0.147032 0.081 Uiso 1 1 calc R U
H4S3 H 0.375227 0.421885 -0.013636 0.081 Uiso 1 1 calc R U
O1 O 0.46600(12) 0.14200(8) 0.04591(8) 0.0206(2) Uani 1 1 d . .
C1 C 0.57586(16) 0.13094(11) 0.13662(11) 0.0156(3) Uani 1 1 d . .
C2 C 0.62129(16) 0.22175(11) 0.23641(11) 0.0155(3) Uani 1 1 d . .
C11 C 0.75107(16) 0.22007(11) 0.33601(11) 0.0139(3) Uani 1 1 d . .
H11 H 0.815466 0.158208 0.344104 0.017 Uiso 1 1 calc R U
C5 C 0.69213(16) 0.40156(11) 0.41349(12) 0.0165(3) Uani 1 1 d . .
N6 N 0.72041(15) 0.49142(10) 0.49616(10) 0.0204(3) Uani 1 1 d . .
C10 C 0.79033(16) 0.30948(11) 0.42705(11) 0.0137(3) Uani 1 1 d . .
C9 C 0.92088(16) 0.31042(11) 0.53289(11) 0.0142(3) Uani 1 1 d . .
C8 C 0.94770(17) 0.40209(11) 0.61313(12) 0.0182(3) Uani 1 1 d . .
H8 H 1.035553 0.406748 0.683856 0.022 Uiso 1 1 calc R U
C3 C 0.52419(17) 0.31368(12) 0.22512(12) 0.0205(3) Uani 1 1 d . .
H3 H 0.433943 0.314632 0.156678 0.025 Uiso 1 1 calc R U
C4 C 0.55819(18) 0.40047(12) 0.31065(12) 0.0216(3) Uani 1 1 d . .
H4 H 0.491316 0.460994 0.301254 0.026 Uiso 1 1 calc R U
C7 C 0.84523(18) 0.48934(12) 0.59085(12) 0.0202(3) Uani 1 1 d . .
H7 H 0.867785 0.551663 0.648624 0.024 Uiso 1 1 calc R U
N18 N 1.12893(14) 0.05789(9) 0.64336(9) 0.0153(3) Uani 1 1 d . .
N17 N 1.20380(13) 0.09528(9) 0.56440(9) 0.0142(2) Uani 1 1 d . .
C12 C 1.02105(16) 0.21375(11) 0.55846(11) 0.0134(3) Uani 1 1 d . .
C19 C 1.01517(16) 0.13076(11) 0.64056(11) 0.0141(3) Uani 1 1 d . .
C13 C 1.14548(16) 0.18605(11) 0.51157(11) 0.0143(3) Uani 1 1 d . .
C14 C 1.23909(18) 0.22243(12) 0.42742(12) 0.0196(3) Uani 1 1 d . .
H14A H 1.290915 0.304012 0.445241 0.024 Uiso 1 1 calc R U
H14B H 1.164386 0.211870 0.346608 0.024 Uiso 1 1 calc R U
C15 C 1.37510(19) 0.14075(12) 0.44585(13) 0.0229(3) Uani 1 1 d . .
H15A H 1.369847 0.100278 0.370736 0.027 Uiso 1 1 calc R U
H15B H 1.488175 0.185618 0.478154 0.027 Uiso 1 1 calc R U
C16 C 1.34151(16) 0.05269(11) 0.53116(12) 0.0170(3) Uani 1 1 d . .
H16A H 1.307588 -0.026269 0.492524 0.020 Uiso 1 1 calc R U
H16B H 1.441160 0.053590 0.599198 0.020 Uiso 1 1 calc R U
N21 N 0.78798(14) 0.18697(9) 0.70287(10) 0.0175(3) Uani 1 1 d . .
C20 C 0.90736(16) 0.11748(11) 0.71829(11) 0.0158(3) Uani 1 1 d . .
C25 C 0.92922(18) 0.03858(13) 0.80237(12) 0.0231(3) Uani 1 1 d . .
H25 H 1.012300 -0.010993 0.809802 0.028 Uiso 1 1 calc R U
C22 C 0.69291(17) 0.18415(12) 0.77591(12) 0.0207(3) Uani 1 1 d . .
C23 C 0.71028(18) 0.10875(13) 0.86354(12) 0.0251(3) Uani 1 1 d . .
H23 H 0.642425 0.108919 0.914742 0.030 Uiso 1 1 calc R U
C24 C 0.82718(19) 0.03396(14) 0.87494(13) 0.0275(3) Uani 1 1 d . .
H24 H 0.837585 -0.020220 0.932040 0.033 Uiso 1 1 calc R U
C26 C 0.5684(2) 0.26888(14) 0.76034(15) 0.0313(4) Uani 1 1 d . .
H26A H 0.618546 0.338132 0.812986 0.047 Uiso 1 1 calc R U
H26B H 0.467295 0.233778 0.778108 0.047 Uiso 1 1 calc R U
H26C H 0.538663 0.289743 0.679814 0.047 Uiso 1 1 calc R U
N1 N 0.66003(15) 0.03995(10) 0.14823(10) 0.0179(3) Uani 1 1 d . .
H1A H 0.628(2) -0.0161(14) 0.0893(15) 0.019(4) Uiso 1 1 d . .
H2A H 0.738(3) 0.0189(16) 0.2165(19) 0.049(6) Uiso 1 1 d . .

loop_
_atom_site_aniso_label
_atom_site_aniso_U_11
_atom_site_aniso_U_22
_atom_site_aniso_U_33
_atom_site_aniso_U_23
_atom_site_aniso_U_13
_atom_site_aniso_U_12
O1S 0.0494(8) 0.0408(8) 0.0435(8) -0.0107(6) 0.0005(6) -0.0036(6)
C1S 0.0646(14) 0.0562(13) 0.0353(11) -0.0022(9) 0.0129(10) -0.0161(10)
C2S 0.0344(9) 0.0351(10) 0.0277(9) 0.0017(7) -0.0036(7) 0.0045(7)
C3S 0.0404(11) 0.0469(11) 0.0356(10) -0.0024(8) 0.0016(8) 0.0106(8)
C4S 0.0387(11) 0.0834(16) 0.0400(11) 0.0175(11) 0.0065(9) 0.0128(10)
O1 0.0217(5) 0.0237(5) 0.0151(5) 0.0016(4) 0.0011(4) 0.0080(4)
C1 0.0142(6) 0.0194(7) 0.0142(7) 0.0036(5) 0.0053(5) 0.0033(5)
C2 0.0162(7) 0.0172(7) 0.0151(7) 0.0038(5) 0.0065(5) 0.0042(5)
C11 0.0156(7) 0.0133(6) 0.0157(6) 0.0030(5) 0.0076(5) 0.0052(5)
C5 0.0184(7) 0.0136(6) 0.0197(7) 0.0026(5) 0.0077(5) 0.0048(5)
N6 0.0243(6) 0.0170(6) 0.0216(6) 0.0008(5) 0.0073(5) 0.0086(5)
C10 0.0139(6) 0.0140(6) 0.0154(7) 0.0030(5) 0.0071(5) 0.0031(5)
C9 0.0147(6) 0.0145(6) 0.0158(7) 0.0037(5) 0.0070(5) 0.0043(5)
C8 0.0213(7) 0.0175(7) 0.0157(7) 0.0014(5) 0.0041(5) 0.0055(5)
C3 0.0199(7) 0.0220(7) 0.0184(7) 0.0037(6) 0.0010(5) 0.0085(5)
C4 0.0223(7) 0.0193(7) 0.0242(8) 0.0039(6) 0.0045(6) 0.0114(5)
C7 0.0251(7) 0.0163(7) 0.0196(7) -0.0024(5) 0.0065(6) 0.0051(5)
N18 0.0162(6) 0.0158(6) 0.0154(6) 0.0029(4) 0.0056(4) 0.0049(4)
N17 0.0160(6) 0.0143(6) 0.0148(6) 0.0029(4) 0.0060(4) 0.0071(4)
C12 0.0144(6) 0.0140(6) 0.0107(6) -0.0006(5) 0.0016(5) 0.0036(5)
C19 0.0151(6) 0.0144(6) 0.0120(6) 0.0001(5) 0.0021(5) 0.0040(5)
C13 0.0166(7) 0.0130(6) 0.0129(6) 0.0011(5) 0.0027(5) 0.0046(5)
C14 0.0237(7) 0.0207(7) 0.0199(7) 0.0062(6) 0.0118(6) 0.0087(5)
C15 0.0256(8) 0.0234(8) 0.0271(8) 0.0069(6) 0.0158(6) 0.0106(6)
C16 0.0159(7) 0.0188(7) 0.0186(7) -0.0006(5) 0.0069(5) 0.0075(5)
N21 0.0161(6) 0.0175(6) 0.0192(6) -0.0008(5) 0.0059(4) 0.0027(4)
C20 0.0159(7) 0.0160(7) 0.0148(7) -0.0010(5) 0.0039(5) 0.0015(5)
C25 0.0214(7) 0.0275(8) 0.0227(8) 0.0085(6) 0.0080(6) 0.0066(6)
C22 0.0160(7) 0.0229(7) 0.0222(7) -0.0072(6) 0.0068(5) -0.0011(5)
C23 0.0203(7) 0.0357(9) 0.0196(7) -0.0028(6) 0.0101(6) -0.0029(6)
C24 0.0244(8) 0.0379(9) 0.0210(8) 0.0100(6) 0.0080(6) 0.0016(6)
C26 0.0242(8) 0.0307(9) 0.0431(10) -0.0067(7) 0.0173(7) 0.0050(6)
N1 0.0201(6) 0.0181(6) 0.0141(6) -0.0014(5) 0.0018(5) 0.0064(5)

loop_
_atom_type_symbol
_atom_type_description
_atom_type_scat_dispersion_real
_atom_type_scat_dispersion_imag
_atom_type_scat_source
C C 0.0181 0.0091 'International Tables Vol C Tables 4.2.6.8 and 6.1.1.4'
H H 0.0000 0.0000 'International Tables Vol C Tables 4.2.6.8 and 6.1.1.4'
N N 0.0311 0.0180 'International Tables Vol C Tables 4.2.6.8 and 6.1.1.4'
O O 0.0492 0.0322 'International Tables Vol C Tables 4.2.6.8 and 6.1.1.4'

loop_
_geom_angle_atom_site_label_1
_geom_angle_atom_site_label_2
_geom_angle_atom_site_label_3
_geom_angle
O1S C2S C1S 121.95(17)
O1S C2S C3S 121.94(18)
C1S C2S C3S 116.11(16)
C2S C3S C4S 115.08(17)
O1 C1 N1 121.65(12)
O1 C1 C2 120.20(11)
N1 C1 C2 118.13(11)
C11 C2 C3 119.34(12)
C11 C2 C1 123.43(11)
C3 C2 C1 117.23(11)
C2 C11 C10 121.03(11)
N6 C5 C4 117.97(11)
N6 C5 C10 122.97(12)
C4 C5 C10 119.06(12)
C7 N6 C5 116.34(11)
C11 C10 C9 123.20(11)
C11 C10 C5 118.72(12)
C9 C10 C5 118.07(11)
C8 C9 C10 117.61(11)
C8 C9 C12 120.50(11)
C10 C9 C12 121.84(11)
C9 C8 C7 119.92(12)
C4 C3 C2 121.12(12)
C3 C4 C5 120.73(12)
N6 C7 C8 125.04(12)
N17 N18 C19 103.43(10)
C13 N17 N18 114.58(10)
C13 N17 C16 116.41(11)
N18 N17 C16 128.99(10)
C13 C12 C19 104.04(11)
C13 C12 C9 128.23(12)
C19 C12 C9 127.70(11)
N18 C19 C12 111.36(11)
N18 C19 C20 119.57(11)
C12 C19 C20 129.07(11)
N17 C13 C12 106.59(11)
N17 C13 C14 110.41(11)
C12 C13 C14 142.96(12)
C13 C14 C15 103.10(10)
C16 C15 C14 108.17(11)
N17 C16 C15 101.57(10)
C22 N21 C20 118.44(12)
N21 C20 C25 122.55(12)
N21 C20 C19 115.67(11)
C25 C20 C19 121.78(12)
C24 C25 C20 118.47(13)
N21 C22 C23 121.95(13)
N21 C22 C26 116.63(13)
C23 C22 C26 121.41(13)
C24 C23 C22 119.14(13)
C23 C24 C25 119.33(14)

loop_
_geom_bond_atom_site_label_1
_geom_bond_atom_site_label_2
_geom_bond_distance
O1S C2S 1.213(2)
C1S C2S 1.492(3)
C2S C3S 1.496(3)
C3S C4S 1.519(3)
O1 C1 1.2376(15)
C1 N1 1.3429(17)
C1 C2 1.5018(18)
C2 C11 1.3758(18)
C2 C3 1.4196(17)
C11 C10 1.4223(18)
C5 N6 1.3689(17)
C5 C4 1.4158(19)
C5 C10 1.4262(17)
N6 C7 1.3156(18)
C10 C9 1.4249(18)
C9 C8 1.3674(18)
C9 C12 1.4865(17)
C8 C7 1.4043(18)
C3 C4 1.361(2)
N18 N17 1.3403(15)
N18 C19 1.3530(15)
N17 C13 1.3386(16)
N17 C16 1.4603(15)
C12 C13 1.3841(18)
C12 C19 1.4240(18)
C19 C20 1.4747(18)
C13 C14 1.4933(18)
C14 C15 1.5549(18)
C15 C16 1.5450(19)
N21 C22 1.3426(18)
N21 C20 1.3468(16)
C20 C25 1.3908(19)
C25 C24 1.384(2)
C22 C23 1.394(2)
C22 C26 1.5094(19)
C23 C24 1.378(2)

loop_
_geom_torsion_atom_site_label_1
_geom_torsion_atom_site_label_2
_geom_torsion_atom_site_label_3
_geom_torsion_atom_site_label_4
_geom_torsion
O1S C2S C3S C4S 1.5(2)
C1S C2S C3S C4S -178.63(17)
O1 C1 C2 C11 -174.50(12)
N1 C1 C2 C11 4.08(19)
O1 C1 C2 C3 5.08(19)
N1 C1 C2 C3 -176.34(12)
C3 C2 C11 C10 -0.7(2)
C1 C2 C11 C10 178.92(11)
C4 C5 N6 C7 179.63(13)
C10 C5 N6 C7 0.13(19)
C2 C11 C10 C9 178.54(12)
C2 C11 C10 C5 0.11(19)
N6 C5 C10 C11 -179.93(12)
C4 C5 C10 C11 0.57(19)
N6 C5 C10 C9 1.55(19)
C4 C5 C10 C9 -177.94(12)
C11 C10 C9 C8 179.17(12)
C5 C10 C9 C8 -2.39(18)
C11 C10 C9 C12 -3.2(2)
C5 C10 C9 C12 175.27(12)
C10 C9 C8 C7 1.7(2)
C12 C9 C8 C7 -176.02(12)
C11 C2 C3 C4 0.5(2)
C1 C2 C3 C4 -179.07(13)
C2 C3 C4 C5 0.2(2)
N6 C5 C4 C3 179.77(13)
C10 C5 C4 C3 -0.7(2)
C5 N6 C7 C8 -1.0(2)
C9 C8 C7 N6 0.1(2)
C19 N18 N17 C13 -0.24(14)
C19 N18 N17 C16 177.95(12)
C8 C9 C12 C13 -108.39(16)
C10 C9 C12 C13 74.01(18)
C8 C9 C12 C19 68.96(19)
C10 C9 C12 C19 -108.63(15)
N17 N18 C19 C12 0.02(14)
N17 N18 C19 C20 -179.33(11)
C13 C12 C19 N18 0.18(14)
C9 C12 C19 N18 -177.68(12)
C13 C12 C19 C20 179.45(13)
C9 C12 C19 C20 1.6(2)
N18 N17 C13 C12 0.36(15)
C16 N17 C13 C12 -178.07(11)
N18 N17 C13 C14 178.81(11)
C16 N17 C13 C14 0.38(16)
C19 C12 C13 N17 -0.31(14)
C9 C12 C13 N17 177.53(12)
C19 C12 C13 C14 -177.90(18)
C9 C12 C13 C14 -0.1(3)
N17 C13 C14 C15 -3.83(15)
C12 C13 C14 C15 173.71(18)
C13 C14 C15 C16 5.71(15)
C13 N17 C16 C15 3.26(15)
N18 N17 C16 C15 -174.90(12)
C14 C15 C16 N17 -5.41(14)
C22 N21 C20 C25 3.8(2)
C22 N21 C20 C19 -175.78(11)
N18 C19 C20 N21 -174.46(11)
C12 C19 C20 N21 6.3(2)
N18 C19 C20 C25 5.95(19)
C12 C19 C20 C25 -173.27(13)
N21 C20 C25 C24 -1.9(2)
C19 C20 C25 C24 177.67(13)
C20 N21 C22 C23 -2.5(2)
C20 N21 C22 C26 176.13(12)
N21 C22 C23 C24 -0.7(2)
C26 C22 C23 C24 -179.25(14)
C22 C23 C24 C25 2.6(2)
C20 C25 C24 C23 -1.4(2)
